data_4123153
loop_
_publ_author_name
'Zuzek, Ashley A.'
'Neary, Michelle C.'
'Parkin, Gerard'

_publ_section_title
;
 \s-Silane, Disilanyl, and [W(\m-H)Si(\m-H)W] Bridging Silylene Complexes
 via the Reactions of W(PMe3)4(\h(2)-CH2PMe2)H with Phenylsilanes.
;
_journal_name_full 'Journal of the American Chemical Society'
_journal_page_first 141217070549000
_journal_paper_doi 10.1021/ja510703s
_journal_year 2014
_chemical_formula_sum 'C24 H52 P4 Si2 W'
_chemical_formula_weight 704.56
_chemical_name_systematic
; 
 ? 
;
_space_group_crystal_system monoclinic
_space_group_IT_number 4
_space_group_name_Hall 'P 2yb'
_space_group_name_H-M_alt 'P 1 21 1'
_symmetry_space_group_name_Hall 'P 2yb'
_symmetry_space_group_name_H-M 'P 1 21 1'
_atom_sites_solution_hydrogens mixed
_audit_creation_method SHELXL-2013
_cell_angle_alpha 90
_cell_angle_beta 93.0754(13)
_cell_angle_gamma 90
_cell_formula_units_Z 2
_cell_length_a 9.7561(9)
_cell_length_b 16.1203(15)
_cell_length_c 10.2677(10)
_cell_measurement_reflns_used 9971
_cell_measurement_temperature 130(2)
_cell_measurement_theta_max 32.82
_cell_measurement_theta_min 2.35
_cell_volume 1612.5(3)
_computing_cell_refinement 'Bruker SAINT'
_computing_data_collection 'Bruker APEX2'
_computing_data_reduction 'Bruker SAINT'
_computing_molecular_graphics 'Bruker SHELXTL'
_computing_publication_material 'Bruker SHELXTL'
_computing_structure_refinement 'SHELXL-2013 (Sheldrick, 2013)'
_computing_structure_solution 'SHELXS-97 (Sheldrick 2008)'
_diffrn_ambient_temperature 130(2)
_diffrn_measured_fraction_theta_full 1.000
_diffrn_measured_fraction_theta_max 0.962
_diffrn_measurement_device_type 'Bruker APEX-II CCD'
_diffrn_measurement_method '\f and \w scans'
_diffrn_radiation_type MoK\a
_diffrn_radiation_wavelength 0.71073
_diffrn_reflns_av_R_equivalents 0.0304
_diffrn_reflns_av_unetI/netI 0.0400
_diffrn_reflns_Laue_measured_fraction_full 1.000
_diffrn_reflns_Laue_measured_fraction_max 0.962
_diffrn_reflns_limit_h_max 14
_diffrn_reflns_limit_h_min -14
_diffrn_reflns_limit_k_max 24
_diffrn_reflns_limit_k_min -24
_diffrn_reflns_limit_l_max 15
_diffrn_reflns_limit_l_min -15
_diffrn_reflns_number 28352
_diffrn_reflns_point_group_measured_fraction_full 1.000
_diffrn_reflns_point_group_measured_fraction_max 0.961
_diffrn_reflns_theta_full 25.242
_diffrn_reflns_theta_max 32.920
_diffrn_reflns_theta_min 1.986
_exptl_absorpt_coefficient_mu 3.866
_exptl_absorpt_correction_T_max 0.7465
_exptl_absorpt_correction_T_min 0.5573
_exptl_absorpt_correction_type empirical
_exptl_absorpt_process_details sadabs
_exptl_crystal_colour yellow
_exptl_crystal_density_diffrn 1.451
_exptl_crystal_description plate
_exptl_crystal_F_000 716
_exptl_crystal_size_max 0.280
_exptl_crystal_size_mid 0.180
_exptl_crystal_size_min 0.030
_refine_diff_density_max 2.461
_refine_diff_density_min -0.622
_refine_diff_density_rms 0.129
_refine_ls_abs_structure_details
; 
 Refined as an inversion twin. 
;
_refine_ls_abs_structure_Flack -0.023(5)
_refine_ls_extinction_method none
_refine_ls_goodness_of_fit_ref 1.051
_refine_ls_hydrogen_treatment mixed
_refine_ls_matrix_type full
_refine_ls_number_parameters 317
_refine_ls_number_reflns 11341
_refine_ls_number_restraints 4
_refine_ls_restrained_S_all 1.051
_refine_ls_R_factor_all 0.0314
_refine_ls_R_factor_gt 0.0266
_refine_ls_shift/su_max 0.002
_refine_ls_shift/su_mean 0.000
_refine_ls_structure_factor_coef Fsqd
_refine_ls_weighting_details 'w=1/[\s^2^(Fo^2^)+(0.0309P)^2^] where P=(Fo^2^+2Fc^2^)/3'
_refine_ls_weighting_scheme calc
_refine_ls_wR_factor_gt 0.0586
_refine_ls_wR_factor_ref 0.0604
_reflns_Friedel_coverage 0.941
_reflns_Friedel_fraction_full 1.000
_reflns_Friedel_fraction_max 0.961
_reflns_number_gt 10479
_reflns_number_total 11341
_reflns_threshold_expression 'I > 2\s(I)'
_cod_data_source_file ja510703s_si_004.cif
_cod_data_source_block wpsi2s10
_cod_database_code 4123153
_shelx_space_group_comment
; 
The symmetry employed for this shelxl refinement is uniquely defined 
by the following loop, which should always be used as a source of 
symmetry information in preference to the above space-group names. 
They are only intended as comments. 
;
_shelx_estimated_absorpt_t_min 0.411
_shelx_estimated_absorpt_t_max 0.893
_shelxl_version_number 2013-4

loop_
_space_group_symop_operation_xyz
'x, y, z'
'-x, y+1/2, -z'

loop_
_atom_site_label
_atom_site_type_symbol
_atom_site_fract_x
_atom_site_fract_y
_atom_site_fract_z
_atom_site_U_iso_or_equiv
_atom_site_adp_type
_atom_site_occupancy
_atom_site_site_symmetry_order
_atom_site_calc_flag
_atom_site_refinement_flags_posn
_atom_site_refinement_flags_adp
W W 0.04405(2) 2.24963(2) -0.71125(2) 0.01338(4) Uani 1 1 d D .
P1 P -0.08291(12) 2.16256(7) -0.87736(12) 0.0193(2) Uani 1 1 d . .
P2 P -0.09652(12) 2.37446(7) -0.75588(12) 0.0190(2) Uani 1 1 d . .
P3 P 0.25398(12) 2.16154(7) -0.68804(11) 0.0183(2) Uani 1 1 d . .
P4 P 0.04073(13) 2.27159(8) -0.47664(11) 0.0239(3) Uani 1 1 d . .
Si1 Si 0.16728(13) 2.29939(8) -0.91694(12) 0.0188(2) Uani 1 1 d . .
Si2 Si 0.39052(13) 2.35338(8) -0.92970(13) 0.0190(2) Uani 1 1 d . .
C11 C -0.1085(6) 2.1877(4) -1.0511(5) 0.0365(13) Uani 1 1 d . .
H11A H -0.1810 2.1523 -1.0908 0.055 Uiso 1 1 calc R U
H11B H -0.0229 2.1781 -1.0946 0.055 Uiso 1 1 calc R U
H11C H -0.1353 2.2460 -1.0609 0.055 Uiso 1 1 calc R U
C12 C -0.0304(6) 2.0538(3) -0.8949(6) 0.0360(13) Uani 1 1 d . .
H12A H -0.0968 2.0250 -0.9539 0.054 Uiso 1 1 calc R U
H12B H -0.0269 2.0267 -0.8093 0.054 Uiso 1 1 calc R U
H12C H 0.0606 2.0517 -0.9308 0.054 Uiso 1 1 calc R U
C13 C -0.2628(5) 2.1463(3) -0.8393(6) 0.0294(11) Uani 1 1 d . .
H13A H -0.3083 2.1114 -0.9068 0.044 Uiso 1 1 calc R U
H13B H -0.3097 2.1999 -0.8365 0.044 Uiso 1 1 calc R U
H13C H -0.2663 2.1188 -0.7544 0.044 Uiso 1 1 calc R U
C21 C -0.0123(6) 2.4757(3) -0.7373(6) 0.0344(12) Uani 1 1 d . .
H21A H -0.0781 2.5196 -0.7617 0.052 Uiso 1 1 calc R U
H21B H 0.0652 2.4783 -0.7941 0.052 Uiso 1 1 calc R U
H21C H 0.0211 2.4832 -0.6464 0.052 Uiso 1 1 calc R U
C22 C -0.2491(5) 2.3899(4) -0.6605(5) 0.0295(11) Uani 1 1 d . .
H22A H -0.2956 2.4413 -0.6884 0.044 Uiso 1 1 calc R U
H22B H -0.2210 2.3936 -0.5677 0.044 Uiso 1 1 calc R U
H22C H -0.3120 2.3430 -0.6749 0.044 Uiso 1 1 calc R U
C23 C -0.1850(5) 2.3903(3) -0.9174(5) 0.0266(10) Uani 1 1 d . .
H23A H -0.2335 2.4436 -0.9185 0.040 Uiso 1 1 calc R U
H23B H -0.2510 2.3454 -0.9349 0.040 Uiso 1 1 calc R U
H23C H -0.1174 2.3905 -0.9846 0.040 Uiso 1 1 calc R U
C31 C 0.2401(6) 2.0666(3) -0.5910(6) 0.0312(11) Uani 1 1 d . .
H31A H 0.3317 2.0427 -0.5735 0.047 Uiso 1 1 calc R U
H31B H 0.1817 2.0264 -0.6393 0.047 Uiso 1 1 calc R U
H31C H 0.1997 2.0798 -0.5082 0.047 Uiso 1 1 calc R U
C32 C 0.3341(5) 2.1151(3) -0.8291(5) 0.0277(10) Uani 1 1 d . .
H32A H 0.4169 2.0848 -0.7991 0.042 Uiso 1 1 calc R U
H32B H 0.3588 2.1591 -0.8895 0.042 Uiso 1 1 calc R U
H32C H 0.2692 2.0769 -0.8738 0.042 Uiso 1 1 calc R U
C33 C 0.4092(5) 2.2106(3) -0.6134(5) 0.0267(10) Uani 1 1 d . .
H33A H 0.4844 2.1702 -0.6085 0.040 Uiso 1 1 calc R U
H33B H 0.3909 2.2296 -0.5253 0.040 Uiso 1 1 calc R U
H33C H 0.4349 2.2580 -0.6665 0.040 Uiso 1 1 calc R U
C41 C 0.0313(8) 2.3769(4) -0.4103(6) 0.0496(19) Uani 1 1 d . .
H41A H 0.0318 2.3742 -0.3149 0.074 Uiso 1 1 calc R U
H41B H -0.0536 2.4036 -0.4441 0.074 Uiso 1 1 calc R U
H41C H 0.1105 2.4091 -0.4363 0.074 Uiso 1 1 calc R U
C42 C -0.1063(6) 2.2215(5) -0.4045(6) 0.049(2) Uani 1 1 d . .
H42A H -0.1118 2.2399 -0.3139 0.073 Uiso 1 1 calc R U
H42B H -0.0946 2.1611 -0.4065 0.073 Uiso 1 1 calc R U
H42C H -0.1910 2.2367 -0.4545 0.073 Uiso 1 1 calc R U
C43 C 0.1765(5) 2.2351(4) -0.3595(4) 0.0317(15) Uani 1 1 d . .
H43A H 0.1487 2.2448 -0.2704 0.048 Uiso 1 1 calc R U
H43B H 0.2616 2.2654 -0.3731 0.048 Uiso 1 1 calc R U
H43C H 0.1917 2.1756 -0.3724 0.048 Uiso 1 1 calc R U
C201 C 0.4196(4) 2.4564(3) -0.8437(4) 0.0194(8) Uani 1 1 d . .
C202 C 0.4968(5) 2.5197(3) -0.8992(5) 0.0234(9) Uani 1 1 d . .
H20A H 0.5314 2.5116 -0.9830 0.028 Uiso 1 1 calc R U
C203 C 0.5235(6) 2.5942(3) -0.8331(5) 0.0311(11) Uani 1 1 d . .
H20B H 0.5778 2.6357 -0.8712 0.037 Uiso 1 1 calc R U
C204 C 0.4710(6) 2.6079(4) -0.7119(5) 0.0334(12) Uani 1 1 d . .
H20C H 0.4878 2.6589 -0.6676 0.040 Uiso 1 1 calc R U
C205 C 0.3938(6) 2.5462(3) -0.6559(5) 0.0324(11) Uani 1 1 d . .
H20D H 0.3580 2.5551 -0.5728 0.039 Uiso 1 1 calc R U
C206 C 0.3685(5) 2.4712(3) -0.7212(5) 0.0263(10) Uani 1 1 d . .
H20E H 0.3157 2.4296 -0.6817 0.032 Uiso 1 1 calc R U
C211 C 0.4312(5) 2.3682(3) -1.1057(5) 0.0209(9) Uani 1 1 d . .
C212 C 0.3576(5) 2.4255(3) -1.1863(5) 0.0276(10) Uani 1 1 d . .
H21D H 0.2838 2.4553 -1.1517 0.033 Uiso 1 1 calc R U
C213 C 0.3896(6) 2.4397(4) -1.3147(5) 0.0324(11) Uani 1 1 d . .
H21E H 0.3403 2.4802 -1.3655 0.039 Uiso 1 1 calc R U
C214 C 0.4932(6) 2.3949(4) -1.3685(5) 0.0339(12) Uani 1 1 d . .
H21F H 0.5138 2.4035 -1.4569 0.041 Uiso 1 1 calc R U
C215 C 0.5664(6) 2.3376(4) -1.2933(6) 0.0365(13) Uani 1 1 d . .
H21G H 0.6382 2.3070 -1.3297 0.044 Uiso 1 1 calc R U
C216 C 0.5353(5) 2.3245(4) -1.1633(6) 0.0295(11) Uani 1 1 d . .
H21H H 0.5867 2.2848 -1.1130 0.035 Uiso 1 1 calc R U
H11 H 0.186(5) 2.242(6) -1.018(5) 0.037(16) Uiso 1 1 d . .
H12 H 0.109(6) 2.370(4) -0.993(6) 0.034(17) Uiso 1 1 d . .
H2 H 0.001(5) 2.1558(17) -0.652(5) 0.020(14) Uiso 1 1 d D .
H3 H -0.120(2) 2.248(6) -0.665(4) 0.027(12) Uiso 1 1 d D .
H1 H 0.183(6) 2.312(4) -0.692(9) 0.09(3) Uiso 1 1 d D .
H21 H 0.482(6) 2.298(4) -0.880(6) 0.033(16) Uiso 1 1 d . .

loop_
_atom_site_aniso_label
_atom_site_aniso_U_11
_atom_site_aniso_U_22
_atom_site_aniso_U_33
_atom_site_aniso_U_23
_atom_site_aniso_U_13
_atom_site_aniso_U_12
W 0.01383(6) 0.01377(6) 0.01250(6) 0.00023(9) 0.00032(4) 0.00023(8)
P1 0.0195(5) 0.0204(5) 0.0182(5) -0.0036(4) 0.0015(4) -0.0036(4)
P2 0.0167(5) 0.0186(5) 0.0214(5) 0.0000(4) -0.0023(4) 0.0031(4)
P3 0.0186(5) 0.0182(5) 0.0181(5) 0.0022(4) 0.0019(4) 0.0043(4)
P4 0.0225(5) 0.0353(8) 0.0139(5) -0.0034(4) -0.0004(4) 0.0074(4)
Si1 0.0165(5) 0.0231(6) 0.0167(5) 0.0048(5) 0.0003(4) -0.0018(4)
Si2 0.0164(5) 0.0199(6) 0.0207(6) 0.0030(5) 0.0007(4) -0.0006(4)
C11 0.041(3) 0.046(3) 0.021(2) -0.005(2) -0.006(2) -0.017(3)
C12 0.032(3) 0.024(3) 0.051(4) -0.017(2) -0.003(2) -0.001(2)
C13 0.021(2) 0.032(3) 0.035(3) -0.007(2) 0.0026(19) -0.0087(19)
C21 0.036(3) 0.018(2) 0.048(3) 0.000(2) -0.009(3) 0.000(2)
C22 0.026(2) 0.034(3) 0.028(3) -0.005(2) -0.0010(19) 0.012(2)
C23 0.019(2) 0.034(3) 0.026(2) 0.008(2) -0.0023(17) 0.0046(19)
C31 0.036(3) 0.021(2) 0.037(3) 0.009(2) 0.006(2) 0.009(2)
C32 0.025(2) 0.031(3) 0.027(2) -0.005(2) 0.0043(19) 0.0084(19)
C33 0.020(2) 0.036(3) 0.024(2) 0.0049(19) -0.0031(17) 0.0032(19)
C41 0.062(4) 0.048(4) 0.036(3) -0.022(3) -0.019(3) 0.029(3)
C42 0.032(3) 0.096(6) 0.020(2) 0.005(3) 0.009(2) 0.002(3)
C43 0.032(2) 0.047(4) 0.0160(18) 0.000(2) -0.0036(16) 0.011(2)
C201 0.0169(19) 0.023(2) 0.018(2) 0.0030(16) -0.0023(15) -0.0016(16)
C202 0.024(2) 0.023(2) 0.023(2) 0.0034(17) -0.0007(17) -0.0025(17)
C203 0.037(3) 0.028(3) 0.028(3) 0.006(2) -0.005(2) -0.011(2)
C204 0.044(3) 0.029(3) 0.026(3) -0.003(2) -0.006(2) -0.012(2)
C205 0.044(3) 0.033(3) 0.020(2) -0.001(2) 0.001(2) -0.009(2)
C206 0.027(2) 0.029(2) 0.022(2) 0.0028(19) -0.0007(18) -0.0064(19)
C211 0.018(2) 0.023(2) 0.021(2) -0.0005(17) 0.0026(16) -0.0029(16)
C212 0.032(3) 0.025(2) 0.026(2) 0.0034(19) 0.005(2) 0.006(2)
C213 0.039(3) 0.034(3) 0.024(2) 0.006(2) 0.002(2) -0.002(2)
C214 0.038(3) 0.041(3) 0.023(3) -0.007(2) 0.009(2) -0.016(2)
C215 0.029(3) 0.047(3) 0.034(3) -0.013(3) 0.010(2) 0.001(2)
C216 0.024(2) 0.033(3) 0.032(3) -0.006(2) -0.0003(19) 0.001(2)

loop_
_atom_type_symbol
_atom_type_description
_atom_type_scat_dispersion_real
_atom_type_scat_dispersion_imag
_atom_type_scat_source
C C 0.0033 0.0016 'International Tables Vol C Tables 4.2.6.8 and 6.1.1.4'
H H 0.0000 0.0000 'International Tables Vol C Tables 4.2.6.8 and 6.1.1.4'
Si Si 0.0817 0.0704 'International Tables Vol C Tables 4.2.6.8 and 6.1.1.4'
P P 0.1023 0.0942 'International Tables Vol C Tables 4.2.6.8 and 6.1.1.4'
W W -0.8490 6.8722 'International Tables Vol C Tables 4.2.6.8 and 6.1.1.4'

loop_
_geom_angle_atom_site_label_1
_geom_angle_atom_site_label_2
_geom_angle_atom_site_label_3
_geom_angle
P4 W P2 91.63(4)
P4 W P1 136.66(4)
P2 W P1 94.68(4)
P4 W P3 92.45(4)
P2 W P3 158.28(4)
P1 W P3 96.92(4)
P4 W Si1 141.80(4)
P2 W Si1 82.79(4)
P1 W Si1 81.53(4)
P3 W Si1 80.84(4)
P4 W H2 76.1(19)
P2 W H2 130.6(18)
P1 W H2 67.5(18)
P3 W H2 71.0(18)
Si1 W H2 134.3(19)
P4 W H3 70.1(17)
P2 W H3 62(3)
P1 W H3 75(2)
P3 W H3 139(3)
Si1 W H3 135.6(19)
H2 W H3 68(3)
P4 W H1 81(3)
P2 W H1 88(3)
P1 W H1 141(3)
P3 W H1 71(3)
Si1 W H1 61(3)
H2 W H1 135(3)
H3 W H1 138(4)
C11 P1 C13 99.0(3)
C11 P1 C12 98.0(3)
C13 P1 C12 99.2(3)
C11 P1 W 125.41(19)
C13 P1 W 112.41(17)
C12 P1 W 118.30(19)
C21 P2 C22 101.3(3)
C21 P2 C23 98.9(3)
C22 P2 C23 96.1(2)
C21 P2 W 117.76(19)
C22 P2 W 117.98(18)
C23 P2 W 120.59(18)
C31 P3 C33 102.4(3)
C31 P3 C32 97.8(3)
C33 P3 C32 97.3(2)
C31 P3 W 116.29(18)
C33 P3 W 116.68(17)
C32 P3 W 122.52(17)
C41 P4 C42 101.6(4)
C41 P4 C43 95.8(3)
C42 P4 C43 98.4(3)
C41 P4 W 120.4(2)
C42 P4 W 112.8(2)
C43 P4 W 123.59(17)
Si2 Si1 W 128.72(6)
Si2 Si1 H11 93(2)
W Si1 H11 119(3)
Si2 Si1 H12 91(2)
W Si1 H12 119(2)
H11 Si1 H12 100(4)
C211 Si2 C201 107.5(2)
C211 Si2 Si1 110.04(15)
C201 Si2 Si1 114.45(15)
C211 Si2 H21 106(3)
C201 Si2 H21 109(3)
Si1 Si2 H21 109(3)
P1 C11 H11A 109.5
P1 C11 H11B 109.5
H11A C11 H11B 109.5
P1 C11 H11C 109.5
H11A C11 H11C 109.5
H11B C11 H11C 109.5
P1 C12 H12A 109.5
P1 C12 H12B 109.5
H12A C12 H12B 109.5
P1 C12 H12C 109.5
H12A C12 H12C 109.5
H12B C12 H12C 109.5
P1 C13 H13A 109.5
P1 C13 H13B 109.5
H13A C13 H13B 109.5
P1 C13 H13C 109.5
H13A C13 H13C 109.5
H13B C13 H13C 109.5
P2 C21 H21A 109.5
P2 C21 H21B 109.5
H21A C21 H21B 109.5
P2 C21 H21C 109.5
H21A C21 H21C 109.5
H21B C21 H21C 109.5
P2 C22 H22A 109.5
P2 C22 H22B 109.5
H22A C22 H22B 109.5
P2 C22 H22C 109.5
H22A C22 H22C 109.5
H22B C22 H22C 109.5
P2 C23 H23A 109.5
P2 C23 H23B 109.5
H23A C23 H23B 109.5
P2 C23 H23C 109.5
H23A C23 H23C 109.5
H23B C23 H23C 109.5
P3 C31 H31A 109.5
P3 C31 H31B 109.5
H31A C31 H31B 109.5
P3 C31 H31C 109.5
H31A C31 H31C 109.5
H31B C31 H31C 109.5
P3 C32 H32A 109.5
P3 C32 H32B 109.5
H32A C32 H32B 109.5
P3 C32 H32C 109.5
H32A C32 H32C 109.5
H32B C32 H32C 109.5
P3 C33 H33A 109.5
P3 C33 H33B 109.5
H33A C33 H33B 109.5
P3 C33 H33C 109.5
H33A C33 H33C 109.5
H33B C33 H33C 109.5
P4 C41 H41A 109.5
P4 C41 H41B 109.5
H41A C41 H41B 109.5
P4 C41 H41C 109.5
H41A C41 H41C 109.5
H41B C41 H41C 109.5
P4 C42 H42A 109.5
P4 C42 H42B 109.5
H42A C42 H42B 109.5
P4 C42 H42C 109.5
H42A C42 H42C 109.5
H42B C42 H42C 109.5
P4 C43 H43A 109.5
P4 C43 H43B 109.5
H43A C43 H43B 109.5
P4 C43 H43C 109.5
H43A C43 H43C 109.5
H43B C43 H43C 109.5
C206 C201 C202 117.7(4)
C206 C201 Si2 121.1(4)
C202 C201 Si2 121.2(4)
C203 C202 C201 121.1(5)
C203 C202 H20A 119.4
C201 C202 H20A 119.4
C204 C203 C202 120.2(5)
C204 C203 H20B 119.9
C202 C203 H20B 119.9
C203 C204 C205 119.5(5)
C203 C204 H20C 120.3
C205 C204 H20C 120.3
C204 C205 C206 120.4(5)
C204 C205 H20D 119.8
C206 C205 H20D 119.8
C201 C206 C205 121.1(5)
C201 C206 H20E 119.4
C205 C206 H20E 119.4
C216 C211 C212 116.2(5)
C216 C211 Si2 122.6(4)
C212 C211 Si2 121.2(4)
C213 C212 C211 122.1(5)
C213 C212 H21D 119.0
C211 C212 H21D 119.0
C214 C213 C212 120.0(5)
C214 C213 H21E 120.0
C212 C213 H21E 120.0
C215 C214 C213 119.6(5)
C215 C214 H21F 120.2
C213 C214 H21F 120.2
C214 C215 C216 120.2(5)
C214 C215 H21G 119.9
C216 C215 H21G 119.9
C211 C216 C215 121.9(5)
C211 C216 H21H 119.1
C215 C216 H21H 119.1

loop_
_geom_bond_atom_site_label_1
_geom_bond_atom_site_label_2
_geom_bond_distance
W P4 2.4367(12)
W P2 2.4643(12)
W P1 2.4873(12)
W P3 2.4931(11)
W Si1 2.6119(13)
W H2 1.690(14)
W H3 1.690(14)
W H1 1.692(14)
P1 C11 1.833(6)
P1 C13 1.837(5)
P1 C12 1.838(5)
P2 C21 1.832(5)
P2 C22 1.842(5)
P2 C23 1.846(5)
P3 C31 1.836(5)
P3 C33 1.838(5)
P3 C32 1.841(5)
P4 C41 1.834(6)
P4 C42 1.837(6)
P4 C43 1.838(5)
Si1 Si2 2.3555(18)
Si1 H11 1.41(7)
Si1 H12 1.47(6)
Si2 C211 1.886(5)
Si2 C201 1.895(5)
Si2 H21 1.35(6)
C11 H11A 0.9800
C11 H11B 0.9800
C11 H11C 0.9800
C12 H12A 0.9800
C12 H12B 0.9800
C12 H12C 0.9800
C13 H13A 0.9800
C13 H13B 0.9800
C13 H13C 0.9800
C21 H21A 0.9800
C21 H21B 0.9800
C21 H21C 0.9800
C22 H22A 0.9800
C22 H22B 0.9800
C22 H22C 0.9800
C23 H23A 0.9800
C23 H23B 0.9800
C23 H23C 0.9800
C31 H31A 0.9800
C31 H31B 0.9800
C31 H31C 0.9800
C32 H32A 0.9800
C32 H32B 0.9800
C32 H32C 0.9800
C33 H33A 0.9800
C33 H33B 0.9800
C33 H33C 0.9800
C41 H41A 0.9800
C41 H41B 0.9800
C41 H41C 0.9800
C42 H42A 0.9800
C42 H42B 0.9800
C42 H42C 0.9800
C43 H43A 0.9800
C43 H43B 0.9800
C43 H43C 0.9800
C201 C206 1.399(7)
C201 C202 1.406(6)
C202 C203 1.398(7)
C202 H20A 0.9500
C203 C204 1.388(8)
C203 H20B 0.9500
C204 C205 1.390(8)
C204 H20C 0.9500
C205 C206 1.399(7)
C205 H20D 0.9500
C206 H20E 0.9500
C211 C216 1.394(7)
C211 C212 1.410(7)
C212 C213 1.391(7)
C212 H21D 0.9500
C213 C214 1.381(8)
C213 H21E 0.9500
C214 C215 1.378(9)
C214 H21F 0.9500
C215 C216 1.400(8)
C215 H21G 0.9500
C216 H21H 0.9500
